data_7709773
loop_
_publ_author_name
'Kishino, Masamichi'
'Takaoka, Satoko'
'Shibutani, Yuki'
'Kusumoto, Shuhei'
'Nozaki, Kyoko'

_publ_section_title
;
 Synthesis and reactivity of PC(sp3)P-pincer iridium complexes bearing a
 diborylmethyl anion
;
_journal_name_full 'Dalton Transactions'
_journal_paper_doi 10.1039/D2DT00513A
_journal_year 2022
_chemical_formula_sum 'C22 H33 B2 Li N2 O3'
_chemical_formula_weight 402.06
_space_group_crystal_system monoclinic
_space_group_IT_number 14
_space_group_name_Hall '-P 2ybc'
_space_group_name_H-M_alt 'P 1 21/c 1'
_symmetry_cell_setting monoclinic
_symmetry_space_group_name_H-M 'P 1 21/c 1'
_atom_sites_solution_hydrogens geom
_audit_creation_method SHELXL-2018/3
_audit_update_record
;
2021-11-10 deposited with the CCDC.	2022-03-04 downloaded from the CCDC.
;
_cell_angle_alpha 90
_cell_angle_beta 101.339(7)
_cell_angle_gamma 90
_cell_formula_units_Z 4
_cell_length_a 10.3563(8)
_cell_length_b 21.8893(14)
_cell_length_c 10.3852(8)
_cell_measurement_reflns_used 6972
_cell_measurement_temperature 93
_cell_measurement_theta_max 26.3510
_cell_measurement_theta_min 1.8600
_cell_volume 2308.3(3)
_computing_cell_refinement 'CrysAlisPro 1.171.40.72a (Rigaku OD, 2020)'
_computing_data_collection 'CrysAlisPro 1.171.40.72a (Rigaku OD, 2020)'
_computing_data_reduction 'CrysAlisPro 1.171.40.72a (Rigaku OD, 2020)'
_computing_molecular_graphics 'Yadokari-XG 2009 (Wakita Nemoto et al., 2009)'
_computing_publication_material 'Yadokari-XG 2009 (Wakita,Nemoto et al., 2009)'
_computing_structure_refinement 'SHELXL-2018/3 (Sheldrick, 2018)'
_diffrn_ambient_temperature 93
_diffrn_detector_area_resol_mean 5.8140
_diffrn_measured_fraction_theta_full 1.000
_diffrn_measured_fraction_theta_max 0.922
_diffrn_measurement_device_type 'XtaLAB AFC10 (RCD3): quarter-chi single'
_diffrn_measurement_method '\w scans'
_diffrn_radiation_monochromator mirror
_diffrn_radiation_type MoK\a
_diffrn_radiation_wavelength 0.71073
_diffrn_reflns_av_R_equivalents 0.1452
_diffrn_reflns_av_unetI/netI 0.0898
_diffrn_reflns_Laue_measured_fraction_full 1.000
_diffrn_reflns_Laue_measured_fraction_max 0.922
_diffrn_reflns_limit_h_max 13
_diffrn_reflns_limit_h_min -13
_diffrn_reflns_limit_k_max 29
_diffrn_reflns_limit_k_min -29
_diffrn_reflns_limit_l_max 13
_diffrn_reflns_limit_l_min -11
_diffrn_reflns_number 33618
_diffrn_reflns_point_group_measured_fraction_full 1.000
_diffrn_reflns_point_group_measured_fraction_max 0.922
_diffrn_reflns_theta_full 25.242
_diffrn_reflns_theta_max 28.886
_diffrn_reflns_theta_min 1.861
_diffrn_source 'Rotating-anode X-ray tube (dual wavelength)'
_exptl_absorpt_coefficient_mu 0.074
_exptl_absorpt_correction_T_max 1.00000
_exptl_absorpt_correction_T_min 0.55859
_exptl_absorpt_correction_type multi-scan
_exptl_absorpt_process_details
;
CrysAlisPro 1.171.40.72a (Rigaku Oxford Diffraction, 2020)
Empirical absorption correction using spherical harmonics,
 implemented in SCALE3 ABSPACK scaling algorithm.
;
_exptl_crystal_colour colourless
_exptl_crystal_density_diffrn 1.157
_exptl_crystal_description block
_exptl_crystal_F_000 864
_exptl_crystal_size_max 0.50
_exptl_crystal_size_mid 0.30
_exptl_crystal_size_min 0.10
_refine_diff_density_max 1.365
_refine_diff_density_min -0.409
_refine_diff_density_rms 0.093
_refine_ls_extinction_method none
_refine_ls_goodness_of_fit_ref 1.038
_refine_ls_matrix_type full
_refine_ls_number_parameters 277
_refine_ls_number_reflns 5583
_refine_ls_number_restraints 0
_refine_ls_restrained_S_all 1.038
_refine_ls_R_factor_all 0.1644
_refine_ls_R_factor_gt 0.1169
_refine_ls_shift/su_max 0.000
_refine_ls_shift/su_mean 0.000
_refine_ls_structure_factor_coef Fsqd
_refine_ls_weighting_details 'w=1/[\s^2^(Fo^2^)+(0.1596P)^2^+4.0367P] where P=(Fo^2^+2Fc^2^)/3'
_refine_ls_weighting_scheme calc
_refine_ls_wR_factor_gt 0.3008
_refine_ls_wR_factor_ref 0.3323
_reflns_Friedel_coverage 0.000
_reflns_number_gt 3565
_reflns_number_total 5583
_reflns_threshold_expression 'I > 2\s(I)'
_cod_data_source_file d2dt00513a3.cif
_cod_data_source_block 4_borate_Li
_cod_original_sg_symbol_H-M 'P 21/c'
_cod_database_code 7709773
_shelx_shelxl_version_number 2018/3
_shelx_space_group_comment
;
The symmetry employed for this shelxl refinement is uniquely defined
by the following loop, which should always be used as a source of
symmetry information in preference to the above space-group names.
They are only intended as comments.
;

loop_
_space_group_symop_operation_xyz
'x, y, z'
'-x, y+1/2, -z+1/2'
'-x, -y, -z'
'x, -y-1/2, z-1/2'

loop_
_atom_site_label
_atom_site_type_symbol
_atom_site_fract_x
_atom_site_fract_y
_atom_site_fract_z
_atom_site_U_iso_or_equiv
_atom_site_adp_type
_atom_site_occupancy
_atom_site_site_symmetry_order
_atom_site_calc_flag
_atom_site_refinement_flags_posn
_atom_site_refinement_flags_adp
_atom_site_refinement_flags_occupancy
_atom_site_disorder_assembly
_atom_site_disorder_group
Li1 Li 0.4247(7) 0.5018(3) 0.3807(7) 0.0431(16) Uani 1 1 d . . . . .
C1 C 0.4777(4) 0.32593(17) 0.4853(4) 0.0374(9) Uani 1 1 d . . . . .
H1 H 0.547536 0.298058 0.467820 0.045 Uiso 1 1 calc R U . . .
H1A H 0.446178 0.312315 0.564667 0.045 Uiso 1 1 calc R U . . .
B1 B 0.5249(4) 0.3967(2) 0.4953(4) 0.0342(9) Uani 1 1 d . . . . .
B2 B 0.3630(4) 0.33287(18) 0.3638(4) 0.0339(9) Uani 1 1 d . . . . .
N1 N 0.5172(3) 0.41076(13) 0.3395(3) 0.0296(7) Uani 1 1 d . . . . .
N2 N 0.3896(3) 0.38381(13) 0.2845(3) 0.0311(7) Uani 1 1 d . . . . .
O1 O 0.4260(2) 0.44262(11) 0.5266(3) 0.0372(6) Uani 1 1 d . . . . .
O2 O 0.6480(3) 0.41697(12) 0.5784(2) 0.0380(6) Uani 1 1 d . . . . .
O3 O 0.2462(3) 0.30276(11) 0.3308(3) 0.0385(7) Uani 1 1 d . . . . .
C2 C 0.3157(5) 0.4222(2) 0.5812(5) 0.0614(13) Uani 1 1 d . . . . .
H2 H 0.316857 0.376505 0.580994 0.074 Uiso 1 1 calc R U . . .
C3 C 0.3342(6) 0.4419(2) 0.7173(5) 0.0664(14) Uani 1 1 d . . . . .
H3 H 0.407544 0.419191 0.770104 0.100 Uiso 1 1 calc R U . . .
H3A H 0.253600 0.434001 0.750679 0.100 Uiso 1 1 calc R U . . .
H3B H 0.353913 0.485691 0.722847 0.100 Uiso 1 1 calc R U . . .
C4 C 0.1876(5) 0.4420(3) 0.4997(7) 0.082(2) Uani 1 1 d . . . . .
H4 H 0.183614 0.486691 0.497189 0.123 Uiso 1 1 calc R U . . .
H4A H 0.115138 0.426078 0.538000 0.123 Uiso 1 1 calc R U . . .
H4B H 0.179886 0.426132 0.410202 0.123 Uiso 1 1 calc R U . . .
C5 C 0.7454(4) 0.3751(2) 0.6444(4) 0.0490(11) Uani 1 1 d . . . . .
H5 H 0.757415 0.341399 0.582877 0.059 Uiso 1 1 calc R U . . .
C6 C 0.8747(5) 0.4098(3) 0.6848(5) 0.0737(17) Uani 1 1 d . . . . .
H6 H 0.901824 0.426220 0.606367 0.111 Uiso 1 1 calc R U . . .
H6A H 0.942827 0.382055 0.730480 0.111 Uiso 1 1 calc R U . . .
H6B H 0.862687 0.443520 0.743442 0.111 Uiso 1 1 calc R U . . .
C7 C 0.7039(6) 0.3483(3) 0.7642(5) 0.0638(14) Uani 1 1 d . . . . .
H7 H 0.698362 0.380894 0.827545 0.096 Uiso 1 1 calc R U . . .
H7A H 0.768889 0.317891 0.804543 0.096 Uiso 1 1 calc R U . . .
H7B H 0.617638 0.328718 0.738080 0.096 Uiso 1 1 calc R U . . .
C8 C 0.2182(4) 0.24956(17) 0.4058(4) 0.0440(10) Uani 1 1 d . . . . .
H8 H 0.264627 0.257111 0.498302 0.053 Uiso 1 1 calc R U . . .
C9 C 0.0799(6) 0.2487(4) 0.4092(10) 0.119(3) Uani 1 1 d . . . . .
H9 H 0.057774 0.284775 0.456461 0.178 Uiso 1 1 calc R U . . .
H9A H 0.059215 0.211678 0.454101 0.178 Uiso 1 1 calc R U . . .
H9B H 0.028453 0.249158 0.319226 0.178 Uiso 1 1 calc R U . . .
C10 C 0.2818(8) 0.1943(3) 0.3615(7) 0.091(2) Uani 1 1 d . . . . .
H10 H 0.241753 0.185347 0.269944 0.136 Uiso 1 1 calc R U . . .
H10A H 0.269336 0.159444 0.416908 0.136 Uiso 1 1 calc R U . . .
H10B H 0.376219 0.201969 0.368649 0.136 Uiso 1 1 calc R U . . .
C11 C 0.3139(3) 0.41514(15) 0.1785(3) 0.0300(8) Uani 1 1 d . . . . .
C12 C 0.1823(4) 0.39869(17) 0.1306(4) 0.0351(8) Uani 1 1 d . . . . .
H12 H 0.144681 0.365670 0.169810 0.042 Uiso 1 1 calc R U . . .
C13 C 0.1072(4) 0.42992(18) 0.0273(4) 0.0372(9) Uani 1 1 d . . . . .
H13 H 0.018390 0.417989 -0.004303 0.045 Uiso 1 1 calc R U . . .
C14 C 0.1598(4) 0.47906(18) -0.0319(4) 0.0381(9) Uani 1 1 d . . . . .
H14 H 0.107536 0.500248 -0.103510 0.046 Uiso 1 1 calc R U . . .
C15 C 0.2885(4) 0.49619(17) 0.0153(4) 0.0341(8) Uani 1 1 d . . . . .
H15 H 0.324860 0.529826 -0.023099 0.041 Uiso 1 1 calc R U . . .
C16 C 0.3659(4) 0.46438(16) 0.1195(3) 0.0315(8) Uani 1 1 d . . . . .
H16 H 0.454753 0.476348 0.150498 0.038 Uiso 1 1 calc R U . . .
C17 C 0.6176(3) 0.38640(15) 0.2775(3) 0.0299(8) Uani 1 1 d . . . . .
C18 C 0.5904(4) 0.34706(16) 0.1690(4) 0.0348(8) Uani 1 1 d . . . . .
H18 H 0.502187 0.334937 0.135049 0.042 Uiso 1 1 calc R U . . .
C19 C 0.6911(4) 0.32579(17) 0.1111(4) 0.0407(9) Uani 1 1 d . . . . .
H19 H 0.670818 0.299095 0.037812 0.049 Uiso 1 1 calc R U . . .
C20 C 0.8198(4) 0.34240(18) 0.1572(4) 0.0412(9) Uani 1 1 d . . . . .
H20 H 0.888219 0.327637 0.116619 0.049 Uiso 1 1 calc R U . . .
C21 C 0.8472(4) 0.38138(19) 0.2649(4) 0.0406(9) Uani 1 1 d . . . . .
H21 H 0.935710 0.393265 0.298292 0.049 Uiso 1 1 calc R U . . .
C22 C 0.7490(4) 0.40292(17) 0.3236(4) 0.0345(8) Uani 1 1 d . . . . .
H22 H 0.770403 0.429547 0.396933 0.041 Uiso 1 1 calc R U . . .

loop_
_atom_site_aniso_label
_atom_site_aniso_U_11
_atom_site_aniso_U_22
_atom_site_aniso_U_33
_atom_site_aniso_U_23
_atom_site_aniso_U_13
_atom_site_aniso_U_12
Li1 0.050(4) 0.041(4) 0.038(3) -0.008(3) 0.010(3) -0.004(3)
C1 0.043(2) 0.0303(18) 0.038(2) 0.0024(15) 0.0047(17) -0.0009(16)
B1 0.030(2) 0.037(2) 0.037(2) 0.0015(17) 0.0097(18) -0.0003(16)
B2 0.034(2) 0.0269(19) 0.041(2) -0.0029(16) 0.0084(18) -0.0010(16)
N1 0.0236(14) 0.0293(14) 0.0341(15) 0.0000(12) 0.0011(12) -0.0030(11)
N2 0.0260(15) 0.0304(15) 0.0347(16) 0.0013(12) 0.0005(12) -0.0021(12)
O1 0.0352(14) 0.0337(13) 0.0467(15) 0.0000(11) 0.0181(12) -0.0045(11)
O2 0.0334(14) 0.0441(15) 0.0346(14) -0.0035(11) 0.0021(11) -0.0037(11)
O3 0.0380(15) 0.0306(13) 0.0451(15) 0.0038(11) 0.0039(12) -0.0074(11)
C2 0.073(3) 0.049(3) 0.072(3) 0.000(2) 0.039(3) -0.006(2)
C3 0.080(4) 0.046(3) 0.074(3) -0.010(2) 0.016(3) -0.017(2)
C4 0.039(3) 0.105(5) 0.109(5) -0.061(4) 0.031(3) -0.024(3)
C5 0.044(2) 0.069(3) 0.031(2) -0.0016(19) -0.0017(18) 0.008(2)
C6 0.036(2) 0.133(5) 0.047(3) 0.006(3) -0.006(2) -0.008(3)
C7 0.069(3) 0.080(4) 0.038(2) 0.010(2) -0.003(2) -0.002(3)
C8 0.052(2) 0.0314(19) 0.052(2) 0.0012(17) 0.018(2) -0.0106(17)
C9 0.060(4) 0.111(6) 0.191(8) 0.103(6) 0.041(5) 0.013(3)
C10 0.143(7) 0.057(3) 0.080(4) 0.003(3) 0.041(4) -0.005(4)
C11 0.0295(18) 0.0287(17) 0.0310(17) -0.0032(14) 0.0038(14) 0.0011(13)
C12 0.0302(19) 0.0333(18) 0.042(2) -0.0035(16) 0.0075(16) -0.0010(14)
C13 0.0266(18) 0.042(2) 0.040(2) -0.0039(16) -0.0008(15) 0.0031(15)
C14 0.039(2) 0.042(2) 0.0328(19) 0.0028(16) 0.0052(16) 0.0111(16)
C15 0.037(2) 0.0318(18) 0.0344(19) 0.0022(15) 0.0083(16) 0.0057(15)
C16 0.0305(18) 0.0312(17) 0.0329(18) -0.0052(14) 0.0062(15) 0.0001(14)
C17 0.0282(17) 0.0269(16) 0.0337(18) 0.0036(14) 0.0041(14) 0.0019(13)
C18 0.0315(19) 0.0312(18) 0.041(2) -0.0020(15) 0.0043(16) -0.0035(14)
C19 0.045(2) 0.0346(19) 0.043(2) -0.0049(16) 0.0090(18) 0.0024(16)
C20 0.040(2) 0.040(2) 0.045(2) 0.0008(17) 0.0141(18) 0.0064(17)
C21 0.0302(19) 0.048(2) 0.042(2) 0.0050(18) 0.0033(17) 0.0032(16)
C22 0.0330(19) 0.0385(19) 0.0303(18) -0.0014(15) 0.0025(15) -0.0012(15)

loop_
_atom_type_symbol
_atom_type_description
_atom_type_scat_dispersion_real
_atom_type_scat_dispersion_imag
_atom_type_scat_source
C C 0.0033 0.0016 'International Tables Vol C Tables 4.2.6.8 and 6.1.1.4'
H H 0.0000 0.0000 'International Tables Vol C Tables 4.2.6.8 and 6.1.1.4'
B B 0.0013 0.0007 'International Tables Vol C Tables 4.2.6.8 and 6.1.1.4'
N N 0.0061 0.0033 'International Tables Vol C Tables 4.2.6.8 and 6.1.1.4'
O O 0.0106 0.0060 'International Tables Vol C Tables 4.2.6.8 and 6.1.1.4'
Li Li -0.0003 0.0001 'International Tables Vol C Tables 4.2.6.8 and 6.1.1.4'

loop_
_geom_angle_atom_site_label_1
_geom_angle_atom_site_label_2
_geom_angle_atom_site_label_3
_geom_angle
_geom_angle_site_symmetry_1
_geom_angle_site_symmetry_3
_geom_angle_publ_flag
O1 Li1 O2 111.2(3) . 3_666 ?
O1 Li1 O1 97.9(3) . 3_666 ?
O2 Li1 O1 69.8(2) 3_666 3_666 ?
O1 Li1 N1 68.6(2) . . ?
O2 Li1 N1 177.2(4) 3_666 . ?
O1 Li1 N1 107.4(3) 3_666 . ?
O1 Li1 B1 102.2(3) . 3_666 ?
O2 Li1 B1 34.54(16) 3_666 3_666 ?
O1 Li1 B1 36.14(16) 3_666 3_666 ?
N1 Li1 B1 142.7(3) . 3_666 ?
O1 Li1 Li1 49.9(2) . 3_666 ?
O2 Li1 Li1 90.3(3) 3_666 3_666 ?
O1 Li1 Li1 47.9(2) 3_666 3_666 ?
N1 Li1 Li1 87.6(4) . 3_666 ?
B1 Li1 Li1 62.2(3) 3_666 3_666 ?
O1 Li1 B1 33.54(16) . . ?
O2 Li1 B1 142.0(3) 3_666 . ?
O1 Li1 B1 96.3(3) 3_666 . ?
N1 Li1 B1 37.07(16) . . ?
B1 Li1 B1 119.5(3) 3_666 . ?
Li1 Li1 B1 57.3(3) 3_666 . ?
O1 Li1 C16 121.2(3) . . ?
O2 Li1 C16 116.6(3) 3_666 . ?
O1 Li1 C16 129.2(3) 3_666 . ?
N1 Li1 C16 65.23(19) . . ?
B1 Li1 C16 136.6(3) 3_666 . ?
Li1 Li1 C16 151.2(4) 3_666 . ?
B1 Li1 C16 99.8(2) . . ?
B2 C1 B1 97.5(3) . . ?
B2 C1 H1 112.3 . . ?
B1 C1 H1 112.3 . . ?
B2 C1 H1A 112.3 . . ?
B1 C1 H1A 112.3 . . ?
H1 C1 H1A 109.9 . . ?
O2 B1 O1 102.8(3) . . ?
O2 B1 C1 123.0(3) . . ?
O1 B1 C1 116.1(3) . . ?
O2 B1 N1 113.3(3) . . ?
O1 B1 N1 100.6(3) . . ?
C1 B1 N1 99.2(3) . . ?
O2 B1 Li1 51.2(2) . 3_666 ?
O1 B1 Li1 53.0(2) . 3_666 ?
C1 B1 Li1 152.5(3) . 3_666 ?
N1 B1 Li1 107.4(3) . 3_666 ?
O2 B1 Li1 102.5(3) . . ?
O1 B1 Li1 46.6(2) . . ?
C1 B1 Li1 134.4(3) . . ?
N1 B1 Li1 57.6(2) . . ?
Li1 B1 Li1 60.5(3) 3_666 . ?
O3 B2 N2 119.4(3) . . ?
O3 B2 C1 130.8(4) . . ?
N2 B2 C1 109.6(3) . . ?
C17 N1 N2 110.9(3) . . ?
C17 N1 B1 118.6(3) . . ?
N2 N1 B1 100.1(3) . . ?
C17 N1 Li1 141.0(3) . . ?
N2 N1 Li1 92.6(3) . . ?
B1 N1 Li1 85.4(3) . . ?
C11 N2 B2 133.4(3) . . ?
C11 N2 N1 115.8(3) . . ?
B2 N2 N1 110.5(3) . . ?
C2 O1 B1 120.0(3) . . ?
C2 O1 Li1 127.8(4) . . ?
B1 O1 Li1 99.9(3) . . ?
C2 O1 Li1 125.5(3) . 3_666 ?
B1 O1 Li1 90.8(3) . 3_666 ?
Li1 O1 Li1 82.1(3) . 3_666 ?
C5 O2 B1 122.6(3) . . ?
C5 O2 Li1 136.3(3) . 3_666 ?
B1 O2 Li1 94.2(3) . 3_666 ?
B2 O3 C8 120.8(3) . . ?
O1 C2 C3 109.1(4) . . ?
O1 C2 C4 111.8(4) . . ?
C3 C2 C4 113.5(5) . . ?
O1 C2 H2 107.4 . . ?
C3 C2 H2 107.4 . . ?
C4 C2 H2 107.4 . . ?
C2 C3 H3 109.5 . . ?
C2 C3 H3A 109.5 . . ?
H3 C3 H3A 109.5 . . ?
C2 C3 H3B 109.5 . . ?
H3 C3 H3B 109.5 . . ?
H3A C3 H3B 109.5 . . ?
C2 C4 H4 109.5 . . ?
C2 C4 H4A 109.5 . . ?
H4 C4 H4A 109.5 . . ?
C2 C4 H4B 109.5 . . ?
H4 C4 H4B 109.5 . . ?
H4A C4 H4B 109.5 . . ?
O2 C5 C7 110.8(4) . . ?
O2 C5 C6 108.1(4) . . ?
C7 C5 C6 110.1(4) . . ?
O2 C5 H5 109.3 . . ?
C7 C5 H5 109.3 . . ?
C6 C5 H5 109.3 . . ?
C5 C6 H6 109.5 . . ?
C5 C6 H6A 109.5 . . ?
H6 C6 H6A 109.5 . . ?
C5 C6 H6B 109.5 . . ?
H6 C6 H6B 109.5 . . ?
H6A C6 H6B 109.5 . . ?
C5 C7 H7 109.5 . . ?
C5 C7 H7A 109.5 . . ?
H7 C7 H7A 109.5 . . ?
C5 C7 H7B 109.5 . . ?
H7 C7 H7B 109.5 . . ?
H7A C7 H7B 109.5 . . ?
C9 C8 O3 109.0(4) . . ?
C9 C8 C10 119.9(6) . . ?
O3 C8 C10 109.6(4) . . ?
C9 C8 H8 105.8 . . ?
O3 C8 H8 105.8 . . ?
C10 C8 H8 105.8 . . ?
C8 C9 H9 109.5 . . ?
C8 C9 H9A 109.5 . . ?
H9 C9 H9A 109.5 . . ?
C8 C9 H9B 109.5 . . ?
H9 C9 H9B 109.5 . . ?
H9A C9 H9B 109.5 . . ?
C8 C10 H10 109.5 . . ?
C8 C10 H10A 109.5 . . ?
H10 C10 H10A 109.5 . . ?
C8 C10 H10B 109.5 . . ?
H10 C10 H10B 109.5 . . ?
H10A C10 H10B 109.5 . . ?
C16 C11 N2 121.2(3) . . ?
C16 C11 C12 118.2(3) . . ?
N2 C11 C12 120.5(3) . . ?
C13 C12 C11 120.6(4) . . ?
C13 C12 H12 119.7 . . ?
C11 C12 H12 119.7 . . ?
C12 C13 C14 120.9(4) . . ?
C12 C13 H13 119.5 . . ?
C14 C13 H13 119.5 . . ?
C15 C14 C13 119.0(3) . . ?
C15 C14 H14 120.5 . . ?
C13 C14 H14 120.5 . . ?
C14 C15 C16 120.5(4) . . ?
C14 C15 H15 119.8 . . ?
C16 C15 H15 119.8 . . ?
C15 C16 C11 120.7(3) . . ?
C15 C16 Li1 126.1(3) . . ?
C11 C16 Li1 80.2(2) . . ?
C15 C16 H16 119.6 . . ?
C11 C16 H16 119.6 . . ?
Li1 C16 H16 65.0 . . ?
C22 C17 C18 117.5(3) . . ?
C22 C17 N1 119.6(3) . . ?
C18 C17 N1 122.8(3) . . ?
C19 C18 C17 120.4(3) . . ?
C19 C18 H18 119.8 . . ?
C17 C18 H18 119.8 . . ?
C20 C19 C18 121.5(4) . . ?
C20 C19 H19 119.3 . . ?
C18 C19 H19 119.3 . . ?
C19 C20 C21 118.3(4) . . ?
C19 C20 H20 120.9 . . ?
C21 C20 H20 120.9 . . ?
C22 C21 C20 121.1(4) . . ?
C22 C21 H21 119.4 . . ?
C20 C21 H21 119.4 . . ?
C21 C22 C17 121.1(3) . . ?
C21 C22 H22 119.4 . . ?
C17 C22 H22 119.4 . . ?

loop_
_geom_bond_atom_site_label_1
_geom_bond_atom_site_label_2
_geom_bond_distance
_geom_bond_site_symmetry_2
_geom_bond_publ_flag
Li1 O1 1.992(7) . ?
Li1 O2 2.009(7) 3_666 ?
Li1 O1 2.053(7) 3_666 ?
Li1 N1 2.288(7) . ?
Li1 B1 2.569(8) 3_666 ?
Li1 Li1 2.657(14) 3_666 ?
Li1 B1 2.702(8) . ?
Li1 C16 2.784(7) . ?
C1 B2 1.562(6) . ?
C1 B1 1.622(6) . ?
C1 H1 0.9900 . ?
C1 H1A 0.9900 . ?
B1 O2 1.461(5) . ?
B1 O1 1.515(5) . ?
B1 N1 1.634(5) . ?
B2 O3 1.360(5) . ?
B2 N2 1.444(5) . ?
N1 C17 1.429(5) . ?
N1 N2 1.457(4) . ?
N2 C11 1.399(4) . ?
O1 C2 1.442(5) . ?
O2 C5 1.433(5) . ?
O3 C8 1.461(5) . ?
C2 C3 1.454(7) . ?
C2 C4 1.491(8) . ?
C2 H2 1.0000 . ?
C3 H3 0.9800 . ?
C3 H3A 0.9800 . ?
C3 H3B 0.9800 . ?
C4 H4 0.9800 . ?
C4 H4A 0.9800 . ?
C4 H4B 0.9800 . ?
C5 C7 1.512(7) . ?
C5 C6 1.525(7) . ?
C5 H5 1.0000 . ?
C6 H6 0.9800 . ?
C6 H6A 0.9800 . ?
C6 H6B 0.9800 . ?
C7 H7 0.9800 . ?
C7 H7A 0.9800 . ?
C7 H7B 0.9800 . ?
C8 C9 1.440(7) . ?
C8 C10 1.492(8) . ?
C8 H8 1.0000 . ?
C9 H9 0.9800 . ?
C9 H9A 0.9800 . ?
C9 H9B 0.9800 . ?
C10 H10 0.9800 . ?
C10 H10A 0.9800 . ?
C10 H10B 0.9800 . ?
C11 C16 1.399(5) . ?
C11 C12 1.403(5) . ?
C12 C13 1.377(5) . ?
C12 H12 0.9500 . ?
C13 C14 1.401(6) . ?
C13 H13 0.9500 . ?
C14 C15 1.379(5) . ?
C14 H14 0.9500 . ?
C15 C16 1.399(5) . ?
C15 H15 0.9500 . ?
C16 H16 0.9500 . ?
C17 C22 1.398(5) . ?
C17 C18 1.402(5) . ?
C18 C19 1.383(6) . ?
C18 H18 0.9500 . ?
C19 C20 1.373(6) . ?
C19 H19 0.9500 . ?
C20 C21 1.391(6) . ?
C20 H20 0.9500 . ?
C21 C22 1.369(5) . ?
C21 H21 0.9500 . ?
C22 H22 0.9500 . ?

loop_
_geom_torsion_atom_site_label_1
_geom_torsion_atom_site_label_2
_geom_torsion_atom_site_label_3
_geom_torsion_atom_site_label_4
_geom_torsion
_geom_torsion_site_symmetry_1
_geom_torsion_site_symmetry_2
_geom_torsion_site_symmetry_3
_geom_torsion_site_symmetry_4
_geom_torsion_publ_flag
B2 C1 B1 O2 -168.2(3) . . . . ?
B2 C1 B1 O1 64.2(4) . . . . ?
B2 C1 B1 N1 -42.5(3) . . . . ?
B2 C1 B1 Li1 123.5(7) . . . 3_666 ?
B2 C1 B1 Li1 10.5(5) . . . . ?
B1 C1 B2 O3 -147.9(4) . . . . ?
B1 C1 B2 N2 26.8(4) . . . . ?
O2 B1 N1 C17 57.2(4) . . . . ?
O1 B1 N1 C17 166.2(3) . . . . ?
C1 B1 N1 C17 -74.9(3) . . . . ?
Li1 B1 N1 C17 111.8(3) 3_666 . . . ?
Li1 B1 N1 C17 147.6(3) . . . . ?
O2 B1 N1 N2 177.8(3) . . . . ?
O1 B1 N1 N2 -73.2(3) . . . . ?
C1 B1 N1 N2 45.7(3) . . . . ?
Li1 B1 N1 N2 -127.6(3) 3_666 . . . ?
Li1 B1 N1 N2 -91.8(3) . . . . ?
O2 B1 N1 Li1 -90.4(3) . . . . ?
O1 B1 N1 Li1 18.6(3) . . . . ?
C1 B1 N1 Li1 137.5(3) . . . . ?
Li1 B1 N1 Li1 -35.8(4) 3_666 . . . ?
O3 B2 N2 C11 6.1(6) . . . . ?
C1 B2 N2 C11 -169.3(4) . . . . ?
O3 B2 N2 N1 177.9(3) . . . . ?
C1 B2 N2 N1 2.6(4) . . . . ?
C17 N1 N2 C11 -91.2(3) . . . . ?
B1 N1 N2 C11 142.8(3) . . . . ?
Li1 N1 N2 C11 57.0(3) . . . . ?
C17 N1 N2 B2 95.3(3) . . . . ?
B1 N1 N2 B2 -30.7(3) . . . . ?
Li1 N1 N2 B2 -116.4(3) . . . . ?
O2 B1 O1 C2 -119.7(4) . . . . ?
C1 B1 O1 C2 17.4(5) . . . . ?
N1 B1 O1 C2 123.3(4) . . . . ?
Li1 B1 O1 C2 -132.8(4) 3_666 . . . ?
Li1 B1 O1 C2 145.0(4) . . . . ?
O2 B1 O1 Li1 95.3(3) . . . . ?
C1 B1 O1 Li1 -127.6(4) . . . . ?
N1 B1 O1 Li1 -21.7(3) . . . . ?
Li1 B1 O1 Li1 82.2(3) 3_666 . . . ?
O2 B1 O1 Li1 13.1(3) . . . 3_666 ?
C1 B1 O1 Li1 150.2(4) . . . 3_666 ?
N1 B1 O1 Li1 -103.9(3) . . . 3_666 ?
Li1 B1 O1 Li1 -82.2(3) . . . 3_666 ?
O1 B1 O2 C5 141.7(3) . . . . ?
C1 B1 O2 C5 8.5(5) . . . . ?
N1 B1 O2 C5 -110.7(4) . . . . ?
Li1 B1 O2 C5 155.1(4) 3_666 . . . ?
Li1 B1 O2 C5 -170.5(3) . . . . ?
O1 B1 O2 Li1 -13.5(3) . . . 3_666 ?
C1 B1 O2 Li1 -146.6(4) . . . 3_666 ?
N1 B1 O2 Li1 94.2(3) . . . 3_666 ?
Li1 B1 O2 Li1 34.3(4) . . . 3_666 ?
N2 B2 O3 C8 177.6(3) . . . . ?
C1 B2 O3 C8 -8.2(6) . . . . ?
B1 O1 C2 C3 109.7(4) . . . . ?
Li1 O1 C2 C3 -115.9(5) . . . . ?
Li1 O1 C2 C3 -5.9(6) 3_666 . . . ?
B1 O1 C2 C4 -123.9(4) . . . . ?
Li1 O1 C2 C4 10.4(6) . . . . ?
Li1 O1 C2 C4 120.4(5) 3_666 . . . ?
B1 O2 C5 C7 -76.9(5) . . . . ?
Li1 O2 C5 C7 65.8(6) 3_666 . . . ?
B1 O2 C5 C6 162.5(4) . . . . ?
Li1 O2 C5 C6 -54.9(6) 3_666 . . . ?
B2 O3 C8 C9 145.9(6) . . . . ?
B2 O3 C8 C10 -81.0(5) . . . . ?
B2 N2 C11 C16 179.5(4) . . . . ?
N1 N2 C11 C16 8.0(5) . . . . ?
B2 N2 C11 C12 1.1(6) . . . . ?
N1 N2 C11 C12 -170.5(3) . . . . ?
C16 C11 C12 C13 0.7(5) . . . . ?
N2 C11 C12 C13 179.2(3) . . . . ?
C11 C12 C13 C14 -0.4(6) . . . . ?
C12 C13 C14 C15 -0.4(6) . . . . ?
C13 C14 C15 C16 1.0(5) . . . . ?
C14 C15 C16 C11 -0.7(5) . . . . ?
C14 C15 C16 Li1 -101.5(4) . . . . ?
N2 C11 C16 C15 -178.6(3) . . . . ?
C12 C11 C16 C15 -0.1(5) . . . . ?
N2 C11 C16 Li1 -52.3(3) . . . . ?
C12 C11 C16 Li1 126.2(3) . . . . ?
N2 N1 C17 C22 -175.0(3) . . . . ?
B1 N1 C17 C22 -60.0(4) . . . . ?
Li1 N1 C17 C22 61.8(6) . . . . ?
N2 N1 C17 C18 6.5(4) . . . . ?
B1 N1 C17 C18 121.4(4) . . . . ?
Li1 N1 C17 C18 -116.8(5) . . . . ?
C22 C17 C18 C19 0.1(5) . . . . ?
N1 C17 C18 C19 178.7(3) . . . . ?
C17 C18 C19 C20 -0.1(6) . . . . ?
C18 C19 C20 C21 0.2(6) . . . . ?
C19 C20 C21 C22 -0.2(6) . . . . ?
C20 C21 C22 C17 0.1(6) . . . . ?
C18 C17 C22 C21 -0.1(5) . . . . ?
N1 C17 C22 C21 -178.7(3) . . . . ?
